data_1548375
loop_
_publ_author_name
'Linfeng Liang'
'Caiping Liu'
'Feilong Jiang'
'Qihui Chen'
'Linjie Zhang'
'Hui Xue'
'Hai-Long Jiang'
'Jinjie Qian'
'Daqiang Yuan'
'Maochun Hong'

_publ_section_title
;
 Carbon dioxide capture and conversion by an acid-base resistant
 metal-organic framework
;
_journal_name_full 'Nature Communications'
_journal_page_first 1233
_journal_paper_doi 10.1038/s41467-017-01166-3
_journal_volume 8
_journal_year 2017
_chemical_formula_sum 'C36 H18 Cu3 N18 O15'
_chemical_formula_weight 1133.30
_space_group_crystal_system trigonal
_space_group_IT_number 148
_space_group_name_Hall '-R 3'
_space_group_name_H-M_alt 'R -3 :H'
_symmetry_space_group_name_Hall '-R 3'
_symmetry_space_group_name_H-M 'R -3 :H'
_atom_sites_solution_hydrogens geom
_cell_angle_alpha 90
_cell_angle_beta 90
_cell_angle_gamma 120
_cell_formula_units_Z 3
_cell_length_a 22.4857(3)
_cell_length_b 22.4857(3)
_cell_length_c 11.0509(2)
_cell_measurement_reflns_used 7652
_cell_measurement_temperature 100(2)
_cell_measurement_theta_max 72.4780
_cell_measurement_theta_min 4.5730
_cell_volume 4838.84(13)
_computing_cell_refinement
;
CrysAlisPro, Agilent Technologies,
Version 1.171.37.35 (release 13-08-2014 CrysAlis171 .NET)
(compiled Aug 13 2014,18:06:01)
;
_computing_data_collection
;
CrysAlisPro, Agilent Technologies,
Version 1.171.37.35 (release 13-08-2014 CrysAlis171 .NET)
(compiled Aug 13 2014,18:06:01)
;
_computing_data_reduction
;
CrysAlisPro, Agilent Technologies,
Version 1.171.37.35 (release 13-08-2014 CrysAlis171 .NET)
(compiled Aug 13 2014,18:06:01)
;
_computing_structure_refinement 'SHELXL-2014/7 (Sheldrick, 2014)'
_diffrn_ambient_temperature 100.0(4)
_diffrn_detector_area_resol_mean 10.5594
_diffrn_measured_fraction_theta_full 0.998
_diffrn_measured_fraction_theta_max 0.996
_diffrn_measurement_device_type 'SuperNova, Dual, Cu at zero, Atlas'
_diffrn_measurement_method '\w scans'
_diffrn_radiation_type CuK\a
_diffrn_radiation_wavelength 1.54184
_diffrn_reflns_av_R_equivalents 0.0351
_diffrn_reflns_av_unetI/netI 0.0156
_diffrn_reflns_Laue_measured_fraction_full 0.998
_diffrn_reflns_Laue_measured_fraction_max 0.996
_diffrn_reflns_limit_h_max 27
_diffrn_reflns_limit_h_min -26
_diffrn_reflns_limit_k_max 27
_diffrn_reflns_limit_k_min -27
_diffrn_reflns_limit_l_max 12
_diffrn_reflns_limit_l_min -13
_diffrn_reflns_number 19985
_diffrn_reflns_point_group_measured_fraction_full 0.998
_diffrn_reflns_point_group_measured_fraction_max 0.996
_diffrn_reflns_theta_full 67.684
_diffrn_reflns_theta_max 73.162
_diffrn_reflns_theta_min 3.932
_diffrn_source 'sealed X-ray tube'
_exptl_absorpt_coefficient_mu 1.695
_exptl_absorpt_correction_T_max 1.00000
_exptl_absorpt_correction_T_min 0.89635
_exptl_absorpt_correction_type multi-scan
_exptl_absorpt_process_details
;
CrysAlisPro, Agilent Technologies,
Version 1.171.37.35 (release 13-08-2014 CrysAlis171 .NET)
(compiled Aug 13 2014,18:06:01)
Empirical absorption correction using spherical harmonics,
 implemented in SCALE3 ABSPACK scaling algorithm.
;
_exptl_crystal_colour Blue
_exptl_crystal_density_diffrn 1.167
_exptl_crystal_description Prism
_exptl_crystal_F_000 1701
_exptl_crystal_size_max 0.200
_exptl_crystal_size_mid 0.200
_exptl_crystal_size_min 0.100
_refine_diff_density_max 0.808
_refine_diff_density_min -0.310
_refine_diff_density_rms 0.083
_refine_ls_extinction_coef .
_refine_ls_extinction_method none
_refine_ls_goodness_of_fit_ref 1.121
_refine_ls_hydrogen_treatment constr
_refine_ls_matrix_type full
_refine_ls_number_parameters 205
_refine_ls_number_reflns 2152
_refine_ls_number_restraints 241
_refine_ls_restrained_S_all 1.102
_refine_ls_R_factor_all 0.0650
_refine_ls_R_factor_gt 0.0584
_refine_ls_shift/su_max 0.000
_refine_ls_shift/su_mean 0.000
_refine_ls_structure_factor_coef Fsqd
_refine_ls_weighting_details 'w=1/[\s^2^(Fo^2^)+(0.1095P)^2^+11.2807P] where P=(Fo^2^+2Fc^2^)/3'
_refine_ls_weighting_scheme calc
_refine_ls_wR_factor_gt 0.1757
_refine_ls_wR_factor_ref 0.1845
_reflns_Friedel_coverage 0.000
_reflns_Friedel_fraction_full .
_reflns_Friedel_fraction_max .
_reflns_number_gt 1873
_reflns_number_total 2152
_reflns_threshold_expression 'I > 2\s(I)'
_cod_data_source_file ncomms1233-2017.cif
_cod_data_source_block Compound1
_cod_original_cell_volume 4838.84(16)
_cod_database_code 1548375
_shelx_space_group_comment
;
The symmetry employed for this shelxl refinement is uniquely defined
by the following loop, which should always be used as a source of
symmetry information in preference to the above space-group names.
They are only intended as comments.
;
_shelx_estimated_absorpt_t_min 0.728
_shelx_estimated_absorpt_t_max 0.849

loop_
_space_group_symop_operation_xyz
'x, y, z'
'-y, x-y, z'
'-x+y, -x, z'
'x+2/3, y+1/3, z+1/3'
'-y+2/3, x-y+1/3, z+1/3'
'-x+y+2/3, -x+1/3, z+1/3'
'x+1/3, y+2/3, z+2/3'
'-y+1/3, x-y+2/3, z+2/3'
'-x+y+1/3, -x+2/3, z+2/3'
'-x, -y, -z'
'y, -x+y, -z'
'x-y, x, -z'
'-x+2/3, -y+1/3, -z+1/3'
'y+2/3, -x+y+1/3, -z+1/3'
'x-y+2/3, x+1/3, -z+1/3'
'-x+1/3, -y+2/3, -z+2/3'
'y+1/3, -x+y+2/3, -z+2/3'
'x-y+1/3, x+2/3, -z+2/3'

loop_
_atom_site_label
_atom_site_type_symbol
_atom_site_fract_x
_atom_site_fract_y
_atom_site_fract_z
_atom_site_U_iso_or_equiv
_atom_site_adp_type
_atom_site_occupancy
_atom_site_site_symmetry_order
_atom_site_calc_flag
_atom_site_refinement_flags_posn
_atom_site_refinement_flags_adp
_atom_site_refinement_flags_occupancy
_atom_site_disorder_assembly
_atom_site_disorder_group
Cu1 Cu 0.13844(4) 0.30480(4) 0.83377(6) 0.0274(3) Uani 0.5 1 d . . P . .
O1 O 0.1308(3) 0.2956(3) 0.6569(5) 0.0332(10) Uani 0.5 1 d . . P A -1
O2 O 0.2219(3) 0.3997(4) 0.6398(6) 0.0598(18) Uani 0.5 1 d . . P A -1
O3 O 0.2193(3) 0.4097(4) 0.0311(5) 0.0590(15) Uani 0.5 1 d . . P A -1
O4 O 0.1375(4) 0.3030(4) 0.0118(6) 0.0423(12) Uani 0.5 1 d . . P A -1
O5 O 0.0503(4) 0.1955(3) 0.8369(5) 0.115(3) Uani 0.5 1 d . . P A -1
N1 N 0.0416(5) 0.2959(4) 0.2153(9) 0.0285(17) Uani 0.5 1 d . U P A -1
N2 N 0.0378(6) 0.3381(5) 0.1310(12) 0.037(2) Uani 0.5 1 d . . P A -1
N3 N -0.0641(3) 0.2467(5) 0.1630(6) 0.0394(14) Uani 0.5 1 d . . P A -1
N4 N 0.2944(5) 0.3921(4) 0.4495(11) 0.036(2) Uani 0.5 1 d . U P A -1
N5 N 0.4013(3) 0.4528(4) 0.4973(6) 0.0349(14) Uani 0.5 1 d . . P A -1
N6 N 0.3074(7) 0.3514(5) 0.5245(13) 0.040(2) Uani 0.5 1 d . . P A -1
C1 C 0.1757(5) 0.3415(6) 0.5945(9) 0.039(2) Uani 0.5 1 d . . P A -1
C2 C 0.1707(3) 0.3410(3) 0.4595(5) 0.0303(16) Uani 0.5 1 d G U P A -1
C3 C 0.1082(3) 0.3141(3) 0.3996(5) 0.0319(15) Uani 0.5 1 d G . P A -1
H3 H 0.066526 0.293456 0.444321 0.038 Uiso 0.5 1 calc R U P A -1
C4 C 0.1066(3) 0.3173(3) 0.2741(5) 0.0193(12) Uani 0.5 1 d G . P A -1
C5 C 0.1675(3) 0.3475(3) 0.2086(5) 0.0249(13) Uani 0.5 1 d G U P A -1
C6 C 0.2301(3) 0.3745(3) 0.2686(6) 0.0383(18) Uani 0.5 1 d G U P A -1
H6 H 0.271704 0.395084 0.223814 0.046 Uiso 0.5 1 calc R U P A -1
C7 C 0.2317(3) 0.3712(3) 0.3941(6) 0.0303(18) Uani 0.5 1 d G U P A -1
C8 C 0.1779(5) 0.3556(8) 0.0700(15) 0.054(3) Uani 0.5 1 d . . P A -1
C9 C -0.0185(6) 0.2394(5) 0.2343(11) 0.038(2) Uani 0.5 1 d . . P A -1
H9A H -0.027747 0.202097 0.286144 0.046 Uiso 0.5 1 calc R U P A -1
C10 C -0.0275(4) 0.3059(4) 0.1056(7) 0.0360(16) Uani 0.5 1 d . U P A -1
H9 H -0.047259 0.323436 0.050292 0.043 Uiso 0.5 1 calc R U P A -1
C11 C 0.3515(8) 0.4515(6) 0.4346(14) 0.047(3) Uani 0.5 1 d . . P A -1
H11 H 0.355649 0.487990 0.385289 0.056 Uiso 0.5 1 calc R U P A -1
C12 C 0.3718(4) 0.3911(5) 0.5550(7) 0.0306(14) Uani 0.5 1 d . U P A -1
H12 H 0.395371 0.378235 0.611259 0.037 Uiso 0.5 1 calc R U P A -1

loop_
_atom_site_aniso_label
_atom_site_aniso_U_11
_atom_site_aniso_U_22
_atom_site_aniso_U_33
_atom_site_aniso_U_23
_atom_site_aniso_U_13
_atom_site_aniso_U_12
Cu1 0.0352(4) 0.0467(5) 0.0131(4) -0.0028(3) -0.0008(2) 0.0301(3)
O1 0.034(3) 0.051(3) 0.022(2) 0.001(2) 0.005(2) 0.027(2)
O2 0.056(3) 0.076(4) 0.027(3) -0.018(3) -0.015(2) 0.018(3)
O3 0.045(3) 0.088(4) 0.033(3) 0.016(3) 0.004(2) 0.025(3)
O4 0.047(3) 0.076(4) 0.021(3) 0.004(3) 0.003(3) 0.044(3)
O5 0.106(5) 0.073(4) 0.042(3) -0.005(3) 0.010(3) -0.049(4)
N1 0.025(2) 0.030(3) 0.023(3) 0.005(3) -0.0063(17) 0.009(3)
N2 0.024(4) 0.051(6) 0.027(3) 0.015(4) -0.005(3) 0.011(4)
N3 0.025(3) 0.053(4) 0.023(3) 0.006(4) -0.009(2) 0.007(4)
N4 0.033(3) 0.043(4) 0.030(3) 0.001(3) -0.0033(19) 0.018(3)
N5 0.026(2) 0.048(3) 0.020(2) 0.006(3) -0.0004(16) 0.010(3)
N6 0.034(5) 0.048(6) 0.033(5) 0.006(4) 0.006(3) 0.015(5)
C1 0.020(5) 0.084(7) 0.007(4) 0.000(5) 0.000(4) 0.023(5)
C2 0.034(3) 0.033(3) 0.020(3) -0.007(2) -0.003(2) 0.014(2)
C3 0.021(3) 0.035(3) 0.025(3) 0.011(2) 0.005(2) 0.003(2)
C4 0.017(2) 0.012(3) 0.016(2) -0.0026(19) -0.0075(16) -0.0027(19)
C5 0.025(2) 0.035(3) 0.015(2) 0.000(2) 0.0004(18) 0.015(2)
C6 0.028(3) 0.052(4) 0.028(3) 0.009(3) 0.000(2) 0.015(3)
C7 0.027(3) 0.027(3) 0.030(3) -0.002(3) -0.001(2) 0.008(2)
C8 0.021(5) 0.096(9) 0.039(6) 0.014(7) 0.004(4) 0.023(5)
C9 0.023(3) 0.048(6) 0.024(3) -0.003(4) -0.005(2) 0.003(4)
C10 0.027(3) 0.040(3) 0.029(3) 0.013(3) -0.002(2) 0.007(3)
C11 0.031(4) 0.052(6) 0.043(4) -0.004(5) -0.005(3) 0.010(5)
C12 0.026(3) 0.031(3) 0.025(3) 0.006(3) 0.000(2) 0.008(3)

loop_
_atom_type_symbol
_atom_type_description
_atom_type_scat_dispersion_real
_atom_type_scat_dispersion_imag
_atom_type_scat_source
C C 0.0181 0.0091 'International Tables Vol C Tables 4.2.6.8 and 6.1.1.4'
H H 0.0000 0.0000 'International Tables Vol C Tables 4.2.6.8 and 6.1.1.4'
N N 0.0311 0.0180 'International Tables Vol C Tables 4.2.6.8 and 6.1.1.4'
O O 0.0492 0.0322 'International Tables Vol C Tables 4.2.6.8 and 6.1.1.4'
Cu Cu -1.9646 0.5888 'International Tables Vol C Tables 4.2.6.8 and 6.1.1.4'

loop_
_geom_angle_atom_site_label_1
_geom_angle_atom_site_label_2
_geom_angle_atom_site_label_3
_geom_angle
_geom_angle_site_symmetry_1
_geom_angle_site_symmetry_3
Cu1 Cu1 O1 95.1(2) 16_556 .
Cu1 Cu1 O4 91.3(3) 16_556 1_556
O1 Cu1 O4 173.4(3) . 1_556
Cu1 Cu1 N3 89.7(3) 16_556 8
O1 Cu1 N3 89.6(2) . 8
O4 Cu1 N3 91.8(2) 1_556 8
Cu1 Cu1 N5 73.4(2) 16_556 5
O1 Cu1 N5 89.8(2) . 5
O4 Cu1 N5 90.8(2) 1_556 5
N3 Cu1 N5 162.9(3) 8 5
Cu1 Cu1 O5 170.0(3) 16_556 .
O1 Cu1 O5 85.3(3) . .
O4 Cu1 O5 88.2(3) 1_556 .
N3 Cu1 O5 100.3(4) 8 .
N5 Cu1 O5 96.7(4) 5 .
C1 O1 Cu1 118.5(6) . .
C9 N1 N2 112.7(9) . .
C9 N1 C4 128.5(9) . .
N2 N1 C4 118.7(8) . .
C10 N2 N1 101.9(8) . .
C10 N3 C9 105.6(7) . .
C11 N4 N6 109.0(10) . .
C11 N4 C7 126.7(10) . .
N6 N4 C7 124.2(9) . .
C11 N5 C12 104.5(8) . .
C12 N6 N4 103.5(8) . .
O1 C1 O2 122.4(9) . .
O1 C1 C2 121.7(9) . .
O2 C1 C2 114.3(7) . .
C3 C2 C7 120.0 . .
C3 C2 C1 122.4(5) . .
C7 C2 C1 117.6(5) . .
C2 C3 C4 120.0 . .
C2 C3 H3 120.0 . .
C4 C3 H3 120.0 . .
C3 C4 C5 120.0 . .
C3 C4 N1 118.7(5) . .
C5 C4 N1 121.0(5) . .
C6 C5 C4 120.0 . .
C6 C5 C8 111.2(4) . .
C4 C5 C8 128.8(4) . .
C7 C6 C5 120.0 . .
C7 C6 H6 120.0 . .
C5 C6 H6 120.0 . .
N4 C7 C6 118.2(6) . .
N4 C7 C2 121.5(6) . .
C6 C7 C2 120.0 . .
O3 C8 O4 127.8(15) . .
O3 C8 C5 118.4(12) . .
O4 C8 C5 113.7(10) . .
N1 C9 N3 105.1(9) . .
N1 C9 H9A 127.5 . .
N3 C9 H9A 127.5 . .
N2 C10 N3 114.7(8) . .
N2 C10 H9 122.7 . .
N3 C10 H9 122.7 . .
N5 C11 N4 110.2(11) . .
N5 C11 H11 124.9 . .
N4 C11 H11 124.9 . .
N6 C12 N5 112.5(8) . .
N6 C12 H12 123.7 . .
N5 C12 H12 123.7 . .

loop_
_geom_bond_atom_site_label_1
_geom_bond_atom_site_label_2
_geom_bond_distance
_geom_bond_site_symmetry_2
Cu1 Cu1 1.2764(15) 16_556
Cu1 O1 1.964(5) .
Cu1 O4 1.968(7) 1_556
Cu1 N3 2.004(7) 8
Cu1 N5 2.005(6) 5
Cu1 O5 2.259(5) .
O1 C1 1.233(11) .
O2 C1 1.297(12) .
O3 C8 1.182(13) .
O4 C8 1.250(14) .
N1 C9 1.329(15) .
N1 N2 1.363(12) .
N1 C4 1.444(11) .
N2 C10 1.301(15) .
N3 C10 1.325(9) .
N3 C9 1.366(14) .
N4 C11 1.320(17) .
N4 N6 1.371(14) .
N4 C7 1.387(12) .
N5 C11 1.306(16) .
N5 C12 1.360(10) .
N6 C12 1.310(17) .
C1 C2 1.495(12) .
C2 C3 1.3900 .
C2 C7 1.3900 .
C3 C4 1.3900 .
C3 H3 0.9500 .
C4 C5 1.3900 .
C5 C6 1.3900 .
C5 C8 1.547(18) .
C6 C7 1.3900 .
C6 H6 0.9500 .
C9 H9A 0.9500 .
C10 H9 0.9500 .
C11 H11 0.9500 .
C12 H12 0.9500 .
